data_7028194
loop_
_publ_author_name
'Henriques, Rui T.'
'Herdtweck, Eberhardt'
'K\"uhn, Fritz E.'
'Lopes, Andr\'e D.'
'Mink, Janos'
'Rom\~ao, Carlos C.'

_publ_section_title
;
 Synthesis, characterization, and reactions of
 tetrakis(nitrile)chromium(II) tetrafluoroborate complexes&#x200A;&#x2020;
;
_journal_issue 8
_journal_name_full 'Journal of the Chemical Society, Dalton Transactions'
_journal_page_first 1293
_journal_paper_doi 10.1039/a708988k
_journal_year 1998
_chemical_formula_sum 'C8 H12 B2 Cr F8 N4'
_chemical_formula_weight 389.81
_chemical_name_systematic
; 
 ? 
;
_space_group_IT_number 61
_symmetry_space_group_name_Hall '-P 2ac 2ab'
_symmetry_space_group_name_H-M 'P b c a'
_atom_sites_solution_hydrogens geom
_atom_sites_solution_primary direct
_atom_sites_solution_secondary difmap
_audit_creation_method SHELXL
_cell_angle_alpha 90.00
_cell_angle_beta 90.00
_cell_angle_gamma 90.00
_cell_formula_units_Z 4
_cell_length_a 10.1223(4)
_cell_length_b 13.1066(6)
_cell_length_c 12.8194(5)
_cell_measurement_temperature 153(1)
_cell_volume 1700.74(12)
_computing_structure_refinement 'SHELXL-93 (Sheldrick, 1993)'
_computing_structure_solution 'SHELXS-86 (Sheldrick, 1990)'
_diffrn_ambient_temperature 153(1)
_diffrn_radiation_monochromator graphite
_diffrn_radiation_source 'rotating anode'
_diffrn_radiation_type MoK\a
_diffrn_radiation_wavelength 0.71073
_diffrn_reflns_av_R_equivalents 0.0425
_diffrn_reflns_av_sigmaI/netI 0.0168
_diffrn_reflns_limit_h_max 12
_diffrn_reflns_limit_h_min -12
_diffrn_reflns_limit_k_max 15
_diffrn_reflns_limit_k_min -15
_diffrn_reflns_limit_l_max 15
_diffrn_reflns_limit_l_min -15
_diffrn_reflns_number 20970
_diffrn_reflns_theta_max 25.60
_diffrn_reflns_theta_min 4.03
_exptl_absorpt_coefficient_mu 0.749
_exptl_crystal_density_diffrn 1.522
_exptl_crystal_F_000 776
_exptl_crystal_size_max 0.46
_exptl_crystal_size_mid 0.41
_exptl_crystal_size_min 0.25
_refine_diff_density_max 0.260
_refine_diff_density_min -0.178
_refine_diff_density_rms 0.044
_refine_ls_extinction_method none
_refine_ls_goodness_of_fit_all 1.075
_refine_ls_goodness_of_fit_obs 1.118
_refine_ls_matrix_type full
_refine_ls_number_parameters 125
_refine_ls_number_reflns 1562
_refine_ls_number_restraints 0
_refine_ls_restrained_S_all 1.075
_refine_ls_restrained_S_obs 1.118
_refine_ls_R_factor_all 0.0432
_refine_ls_R_factor_obs 0.0370
_refine_ls_shift/esd_max 0.000
_refine_ls_shift/esd_mean 0.000
_refine_ls_structure_factor_coef Fsqd
_refine_ls_weighting_details 'w=1/[\s^2^(Fo^2^)+(0.0548P)^2^+0.7573P] where P=(Fo^2^+2Fc^2^)/3'
_refine_ls_weighting_scheme calc
_refine_ls_wR_factor_all 0.1023
_refine_ls_wR_factor_obs 0.0978
_reflns_number_observed 1335
_reflns_number_total 1562
_reflns_observed_criterion >2sigma(I)
_cod_data_source_file k708988sup1.cif
_cod_data_source_block lopb
_cod_depositor_comments
;
The following automatic conversions were performed:

'_refine_ls_weighting_scheme' value 'calc
w=1/[\s^2^(Fo^2^)+(0.0548P)^2^+0.7573P] where P=(Fo^2^+2Fc^2^)/3' was
changed to 'calc'. New tag '_refine_ls_weighting_details' was
created. The value of the new tag was set to
'w=1/[\s^2^(Fo^2^)+(0.0548P)^2^+0.7573P] where P=(Fo^2^+2Fc^2^)/3'.

Automatic conversion script
Id: cif_fix_values 3143 2015-03-26 13:38:13Z robertas 
;
_cod_database_code 7028194

loop_
_symmetry_equiv_pos_as_xyz
'x, y, z'
'-x+1/2, -y, z+1/2'
'-x, y+1/2, -z+1/2'
'x+1/2, -y+1/2, -z'
'-x, -y, -z'
'x-1/2, y, -z-1/2'
'x, -y-1/2, z-1/2'
'-x-1/2, y-1/2, z'

loop_
_atom_site_aniso_label
_atom_site_aniso_U_11
_atom_site_aniso_U_22
_atom_site_aniso_U_33
_atom_site_aniso_U_23
_atom_site_aniso_U_13
_atom_site_aniso_U_12
Cr 0.0426(3) 0.0341(3) 0.0373(3) 0.0075(2) -0.0106(2) -0.0106(2)
N1 0.0475(10) 0.0349(8) 0.0419(10) 0.0036(8) -0.0053(7) -0.0028(7)
N2 0.0454(9) 0.0437(9) 0.0414(9) 0.0012(8) -0.0055(8) -0.0109(8)
C1 0.0521(12) 0.0347(10) 0.0409(13) 0.0002(9) 0.0020(9) 0.0017(8)
C2 0.0421(10) 0.0421(10) 0.0349(9) -0.0024(8) 0.0028(8) -0.0068(9)
C3 0.117(3) 0.077(2) 0.0374(13) 0.0097(13) 0.0116(13) -0.005(2)
C4 0.0554(14) 0.083(2) 0.0522(13) -0.0050(13) -0.0028(11) -0.0324(13)
F1 0.0528(8) 0.0537(8) 0.0823(10) -0.0073(7) -0.0174(7) 0.0042(6)
F21 0.0758(10) 0.0794(11) 0.0938(12) 0.0144(9) -0.0035(9) 0.0277(9)
F31 0.071(2) 0.075(2) 0.046(2) -0.009(2) -0.016(2) 0.006(2)
F32 0.101(8) 0.097(4) 0.178(10) -0.052(6) -0.065(8) -0.011(4)
F41 0.062(2) 0.119(4) 0.074(4) 0.028(3) 0.030(2) 0.009(2)
F42 0.059(3) 0.217(15) 0.054(3) -0.001(4) 0.024(2) -0.002(5)
B 0.0409(12) 0.078(2) 0.0391(12) 0.0079(13) -0.0002(10) -0.0003(12)

loop_
_atom_site_label
_atom_site_type_symbol
_atom_site_fract_x
_atom_site_fract_y
_atom_site_fract_z
_atom_site_U_iso_or_equiv
_atom_site_thermal_displace_type
_atom_site_occupancy
_atom_site_calc_flag
_atom_site_refinement_flags
Cr Cr 0.0000 0.0000 0.0000 0.0380(2) Uani 1 d S
N1 N 0.0039(2) -0.06998(14) 0.14467(14) 0.0414(4) Uani 1 d .
N2 N 0.1608(2) 0.08629(13) 0.04454(13) 0.0435(4) Uani 1 d .
C1 C 0.0008(2) -0.0993(2) 0.2268(2) 0.0426(5) Uani 1 d .
C2 C 0.2499(2) 0.12926(15) 0.07337(14) 0.0397(4) Uani 1 d .
C3 C -0.0015(4) -0.1379(3) 0.3325(2) 0.0772(9) Uani 1 d .
H31 H -0.0800(4) -0.1119(3) 0.3686(2) 0.116 Uiso 1 calc R
H32 H 0.0780(4) -0.1152(3) 0.3694(2) 0.116 Uiso 1 calc R
H33 H -0.0041(4) -0.2126(3) 0.3312(2) 0.116 Uiso 1 calc R
C4 C 0.3635(3) 0.1853(2) 0.1099(2) 0.0634(7) Uani 1 d .
H41 H 0.4376(3) 0.1383(2) 0.1202(2) 0.095 Uiso 1 calc R
H42 H 0.3421(3) 0.2187(2) 0.1762(2) 0.095 Uiso 1 calc R
H43 H 0.3879(3) 0.2371(2) 0.0582(2) 0.095 Uiso 1 calc R
F1 F 0.36311(13) 0.12801(10) 0.41968(12) 0.0629(4) Uani 1 d .
F21 F 0.2046(2) 0.21783(13) 0.33609(14) 0.0830(5) Uani 1 d .
F31 F 0.2418(6) 0.0495(4) 0.3016(3) 0.0637(14) Uani 0.58(2) d P
F32 F 0.1909(17) 0.0588(7) 0.3334(15) 0.125(5) Uani 0.42(2) d P
F41 F 0.1429(6) 0.0845(7) 0.4502(7) 0.085(3) Uani 0.58(2) d P
F42 F 0.1708(7) 0.1492(18) 0.4788(5) 0.110(5) Uani 0.42(2) d P
B B 0.2334(3) 0.1279(2) 0.3829(2) 0.0527(7) Uani 1 d .

loop_
_atom_type_symbol
_atom_type_description
_atom_type_scat_dispersion_real
_atom_type_scat_dispersion_imag
_atom_type_scat_source
C C 0.0033 0.0016 'International Tables Vol C Tables 4.2.6.8 and 6.1.1.4'
H H 0.0000 0.0000 'International Tables Vol C Tables 4.2.6.8 and 6.1.1.4'
B B 0.0013 0.0007 'International Tables Vol C Tables 4.2.6.8 and 6.1.1.4'
Cr Cr 0.3209 0.6236 'International Tables Vol C Tables 4.2.6.8 and 6.1.1.4'
F F 0.0171 0.0103 'International Tables Vol C Tables 4.2.6.8 and 6.1.1.4'
N N 0.0061 0.0033 'International Tables Vol C Tables 4.2.6.8 and 6.1.1.4'

loop_
_geom_angle_atom_site_label_1
_geom_angle_atom_site_label_2
_geom_angle_atom_site_label_3
_geom_angle
_geom_angle_site_symmetry_1
_geom_angle_site_symmetry_3
N2 Cr N2 180.0 5 .
N2 Cr N1 88.84(7) 5 5
N2 Cr N1 91.16(7) . 5
N2 Cr N1 91.16(7) 5 .
N2 Cr N1 88.84(7) . .
N1 Cr N1 180.0 5 .
C1 N1 Cr 173.1(2) . .
C2 N2 Cr 175.9(2) . .
N1 C1 C3 179.2(3) . .
N2 C2 C4 179.4(2) . .
F32 F31 B 52.7(9) . .
F31 F32 B 100.7(15) . .
F31 F32 F41 146.9(12) . .
B F32 F41 56.8(6) . .
F42 F41 B 71.4(5) . .
F42 F41 F32 116.6(6) . .
B F41 F32 46.0(4) . .
F41 F42 B 68.1(7) . .
F32 B F21 110.5(5) . .
F32 B F41 77.3(8) . .
F21 B F41 119.5(3) . .
F32 B F1 121.5(8) . .
F21 B F1 110.6(2) . .
F41 B F1 114.4(4) . .
F32 B F42 117.0(7) . .
F21 B F42 96.8(8) . .
F41 B F42 40.4(5) . .
F1 B F42 97.3(4) . .
F32 B F31 26.6(10) . .
F21 B F31 107.9(3) . .
F41 B F31 101.2(5) . .
F1 B F31 100.7(3) . .
F42 B F31 141.6(9) . .

loop_
_geom_bond_atom_site_label_1
_geom_bond_atom_site_label_2
_geom_bond_distance
_geom_bond_site_symmetry_2
Cr N2 2.063(2) 5
Cr N2 2.063(2) .
Cr N1 2.069(2) 5
Cr N1 2.069(2) .
N1 C1 1.121(3) .
N2 C2 1.126(3) .
C1 C3 1.447(3) .
C2 C4 1.442(3) .
F1 B 1.396(3) .
F21 B 1.354(3) .
F31 F32 0.67(2) .
F31 B 1.466(6) .
F32 B 1.187(9) .
F32 F41 1.61(2) .
F41 F42 0.966(13) .
F41 B 1.381(5) .
F42 B 1.411(8) .
